data_1569203
loop_
_publ_author_name
'Zhang, Yuan'
'Ourri, Benjamin'
'Skowron, Pierre-Thomas'
'Jeamet, Emeric'
'Chetot, Titouan'
'Duchamp, Christian'
'Belenguer, Ana M.'
'Vanthuyne, Nicolas'
'Cala, Olivier'
'Dumont, Elise'
'Mandal, Pradeep K.'
'Huc, Ivan'
'Perret, Florent'
'Vial, Laurent'
'Leclaire, Julien'

_publ_section_title
;
 Self-assembly of achiral building blocks into chiral cyclophanes using
 non-directional interactions.
;
_journal_issue 26
_journal_name_full 'Chemical science'
_journal_page_first 7126
_journal_page_last 7135
_journal_paper_doi 10.1039/d3sc01235b
_journal_volume 14
_journal_year 2023
_chemical_formula_moiety 'C32 H8 Co O20 S8, C4 H14 N2, 8(O)'
_chemical_formula_sum 'C36 H22 Co N2 O28 S8'
_chemical_formula_weight 1245.96
_chemical_name_common dyn[4]arene
_chemical_properties_physical Air-sensitive,Moisture-sensitive,Heat-sensitive
_space_group_crystal_system triclinic
_space_group_IT_number 2
_space_group_name_Hall '-P 1'
_space_group_name_H-M_alt 'P -1'
_atom_sites_solution_hydrogens geom
_audit_creation_date 2020-06-09
_audit_creation_method
;
Olex2 1.2
(compiled 2017.03.28 svn.r3405 for OlexSys, GUI svn.r5337)
;
_audit_update_record
;
2020-06-12 deposited with the CCDC.	2023-05-24 downloaded from the CCDC.
;
_cell_angle_alpha 101.40(3)
_cell_angle_beta 90.57(3)
_cell_angle_gamma 99.40(3)
_cell_formula_units_Z 2
_cell_length_a 10.644(2)
_cell_length_b 11.901(2)
_cell_length_c 22.630(5)
_cell_measurement_reflns_used 19749
_cell_measurement_temperature 100(2)
_cell_measurement_theta_max 53.62
_cell_measurement_theta_min 1.99
_cell_volume 2769.7(10)
_computing_cell_refinement XDS
_computing_data_collection MxCUBE
_computing_data_reduction XDS
_computing_molecular_graphics 'Olex2 (Dolomanov et al., 2009)'
_computing_publication_material 'Olex2 (Dolomanov et al., 2009)'
_computing_structure_refinement 'ShelXL (Sheldrick, 2015)'
_computing_structure_solution 'SHELXT 2018/2 (Sheldrick, 2018)'
_diffrn_ambient_temperature 100.15
_diffrn_measured_fraction_theta_full 0.894
_diffrn_measured_fraction_theta_max 0.894
_diffrn_measurement_device_type 'Dectris Pilatus 6M'
_diffrn_measurement_method \w-scans
_diffrn_radiation_type Synchrotron
_diffrn_radiation_wavelength 0.82655
_diffrn_reflns_av_R_equivalents 0.0299
_diffrn_reflns_av_unetI/netI 0.0278
_diffrn_reflns_Laue_measured_fraction_full 0.894
_diffrn_reflns_Laue_measured_fraction_max 0.894
_diffrn_reflns_limit_h_max 10
_diffrn_reflns_limit_h_min -10
_diffrn_reflns_limit_k_max 11
_diffrn_reflns_limit_k_min -11
_diffrn_reflns_limit_l_max 22
_diffrn_reflns_limit_l_min -22
_diffrn_reflns_number 17433
_diffrn_reflns_point_group_measured_fraction_full 0.894
_diffrn_reflns_point_group_measured_fraction_max 0.894
_diffrn_reflns_theta_full 24.153
_diffrn_reflns_theta_max 24.153
_diffrn_reflns_theta_min 1.068
_diffrn_source 'Petra III, DESY, Hamburg'
_exptl_absorpt_coefficient_mu 1.061
_exptl_absorpt_correction_type empirical
_exptl_crystal_colour colorless
_exptl_crystal_density_diffrn 1.494
_exptl_crystal_description block
_exptl_crystal_F_000 1262
_exptl_crystal_recrystallization_method 'hanging drop vapor diffusion'
_exptl_crystal_size_max 0.15
_exptl_crystal_size_mid 0.05
_exptl_crystal_size_min 0.03
_refine_diff_density_max 1.641
_refine_diff_density_min -1.252
_refine_diff_density_rms 0.232
_refine_ls_extinction_method none
_refine_ls_goodness_of_fit_ref 2.503
_refine_ls_hydrogen_treatment constr
_refine_ls_matrix_type full
_refine_ls_number_parameters 645
_refine_ls_number_reflns 5045
_refine_ls_number_restraints 380
_refine_ls_restrained_S_all 2.470
_refine_ls_R_factor_all 0.1389
_refine_ls_R_factor_gt 0.1353
_refine_ls_shift/su_max 0.000
_refine_ls_shift/su_mean 0.000
_refine_ls_structure_factor_coef Fsqd
_refine_ls_weighting_details 'w=1/[\s^2^(Fo^2^)+(0.2000P)^2^] where P=(Fo^2^+2Fc^2^)/3'
_refine_ls_weighting_scheme calc
_refine_ls_wR_factor_gt 0.4438
_refine_ls_wR_factor_ref 0.4583
_reflns_Friedel_coverage 0.000
_reflns_number_gt 4702
_reflns_number_total 5045
_reflns_threshold_expression 'I > 2\s(I)'
_cod_data_source_file d3sc01235b2.cif
_cod_data_source_block a4put
_cod_depositor_comments
;
The following automatic conversions were performed:

data item '_exptl_absorpt_correction_type' value 'Empirical' was
changed to 'empirical' in accordance with the
/home/data/users/saulius/crontab/automatic-downloads/rss-feeds/RSC/lib/dictionaries/cif_core.dic
dictionary named 'cif_core.dic' version 2.4.2 last updated on
2011-04-26.

Automatic conversion script
Id: cif_fix_values 8170 2020-07-09 18:12:32Z antanas 

 Adding full bibliography for 1569201--1569204.cif.
;
_cod_database_code 1569203
_shelx_shelxl_version_number 2018/3
_shelx_space_group_comment
;
The symmetry employed for this shelxl refinement is uniquely defined
by the following loop, which should always be used as a source of
symmetry information in preference to the above space-group names.
They are only intended as comments.
;
_olex2_refinement_description
;
1. Fixed Uiso
 At 1.2 times of:
  All C(H) groups, All C(H,H) groups, All N(H,H,H) groups
2. Restrained distances
 Co55-O58 \\sim Co55-O11 \\sim Co55-O57 \\sim Co56-O9 \\sim Co56-O60 \\sim
Co56-O59
 with sigma of 0.02
 S7A-S6A \\sim S1A-S8A \\sim S5A-S4A \\sim S3A-S2A
 with sigma of 0.02
 S8A-C40 \\sim S1A-C1 \\sim S7A-C37 \\sim S6A-C28 \\sim S5A-C25 \\sim S4A-C16
\\sim S3A-C13 \\sim S2A-C4
 with sigma of 0.02
 O23-O24 \\sim O20-O21 \\sim O12-O11 \\sim O9-O8 \\sim O33-O32 \\sim O44-O45
\\sim O48-O47
 with sigma of 0.02
 C43-C42 \\sim C46-C39 \\sim C3-C10 \\sim C7-C6 \\sim C19-C18 \\sim C22-C15
\\sim C34-C27 \\sim C31-C30
 with sigma of 0.02
 O44-C43 \\sim O45-C43 \\sim O47-C46 \\sim O48-C46 \\sim O11-C10 \\sim O12-C10
\\sim O8-C7 \\sim O9-C7 ~
 O21-C19 \\sim O20-C19 \\sim O23-C22 \\sim O24-C22 \\sim O36-C34 \\sim O35-C34
\\sim O32-C31 \\sim O33-C31
 with sigma of 0.02
3. Restrained planarity
 C7, C6, C3, C10
 with sigma of 0.1
 S4A, C16, C13, S3A
 with sigma of 0.1
 C19, C18, C15, C22
 with sigma of 0.1
 S1A, C1, C4, S2A
 with sigma of 0.1
 C43, C42, C39, C46
 with sigma of 0.1
 C42, C43, O44, O45
 with sigma of 0.1
 C31, C30, C27, C34
 with sigma of 0.1
 C27, C34, O35, O36
 with sigma of 0.1
4. Rigid bond restraints
 O12, O11
 with sigma for 1-2 distances of 0.01 and sigma for 1-3 distances of 0.01
 C40, C41
 with sigma for 1-2 distances of 0.01 and sigma for 1-3 distances of 0.01
5. Uiso/Uaniso restraints and constraints
O12 \\sim O11: within 1.7A with sigma of 0.04 and sigma for terminal atoms of
0.08
O36 \\sim C34 \\sim O35: within 1.7A with sigma of 0.04 and sigma for terminal
atoms of 0.08
Uanis(Co56) \\sim Ueq, Uanis(Co55) \\sim Ueq: with sigma of 0.1 and sigma for
terminal atoms of 0.2
Uanis(S7A) \\sim Ueq, Uanis(S6A) \\sim Ueq: with sigma of 0.1 and sigma for
terminal atoms of 0.2
Uanis(O9) \\sim Ueq, Uanis(O11) \\sim Ueq, Uanis(O35) \\sim Ueq, Uanis(O33)
\\sim Ueq, Uanis(O44) \\sim Ueq, Uanis(O45) \\sim Ueq: with sigma of 0.1 and
sigma for terminal atoms of 0.2
Uanis(O44) = Uanis(O45)
6. Rigid body (RIGU) restrains
 C7, C6, C5, C4, C3, C2, C1
 with sigma for 1-2 distances of 0.004 and sigma for 1-3 distances of 0.004
 C15, C14, C16, C17, C18, C13
 with sigma for 1-2 distances of 0.004 and sigma for 1-3 distances of 0.004
 O8, O9
 with sigma for 1-2 distances of 0.004 and sigma for 1-3 distances of 0.004
 O12, O11
 with sigma for 1-2 distances of 0.004 and sigma for 1-3 distances of 0.004
7. Others
 Fixed Sof: O5(0.5) O7(0.5) O1B(0.5) O1A(0.5)
8.a Secondary CH2 refined with riding coordinates:
 C50(H50A,H50B), C52(H52A,H52B), C51(H51A,H51B), C53(H53A,H53B)
8.b Aromatic/amide H refined with riding coordinates:
 C14(H14), C17(H17), C41(H41), C38(H38), C2(H2), C5(H5), C29(H29), C26(H26)
8.c Fitted hexagon refined as free rotating group:
 C13(C14,C15,C16,C17,C18), C40(C41,C42,C37,C38,C39), C3(C2,C1,C6,C5,C4),
 C27(C28,C29,C30,C25,C26)
8.d Idealised Me refined as rotating group:
 N54(H54A,H54B,H54C), N49(H49A,H49B,H49C)
;
_olex2_submission_special_instructions 'No special instructions were received'

loop_
_space_group_symop_operation_xyz
'x, y, z'
'-x, -y, -z'

loop_
_atom_site_label
_atom_site_type_symbol
_atom_site_fract_x
_atom_site_fract_y
_atom_site_fract_z
_atom_site_U_iso_or_equiv
_atom_site_adp_type
_atom_site_occupancy
_atom_site_site_symmetry_order
_atom_site_calc_flag
_atom_site_refinement_flags_posn
_atom_site_refinement_flags_adp
_atom_site_refinement_flags_occupancy
_atom_site_disorder_assembly
_atom_site_disorder_group
Co56 Co 1.000000 0.500000 0.000000 0.0279(8) Uani 1 2 d DS TU P . .
Co55 Co 1.000000 0.500000 0.500000 0.0651(10) Uani 1 2 d DS TU P . .
S4A S 0.4508(2) 0.8105(2) 0.28158(10) 0.0402(9) Uani 1 1 d D . . . .
S2A S 1.0959(2) 0.7667(2) 0.30743(11) 0.0363(9) Uani 1 1 d D . . . .
S3A S 1.0482(2) 0.8456(2) 0.23958(11) 0.0387(9) Uani 1 1 d D . . . .
S8A S 0.9645(3) 0.1432(2) 0.26191(13) 0.0472(10) Uani 1 1 d D . . . .
S1A S 1.0118(3) 0.2242(2) 0.19085(11) 0.0429(9) Uani 1 1 d D . . . .
S5A S 0.3670(2) 0.6914(2) 0.20823(11) 0.0430(9) Uani 1 1 d D . . . .
S6A S 0.3047(3) 0.2049(3) 0.2936(2) 0.0958(17) Uani 1 1 d D U . . .
S7A S 0.3586(4) 0.0861(3) 0.2230(3) 0.115(2) Uani 1 1 d D U . . .
O60 O 1.1969(6) 0.4965(6) -0.0067(3) 0.0412(18) Uani 1 1 d D . . . .
O9 O 1.0025(6) 0.4999(5) 0.0919(3) 0.0356(17) Uani 1 1 d D U . . .
O8 O 1.0466(9) 0.3252(6) 0.0942(3) 0.059(2) Uani 1 1 d D U . . .
O20 O 0.9184(6) 0.7864(6) 0.1167(3) 0.0476(19) Uani 1 1 d D . . . .
O59 O 1.0340(7) 0.6833(5) 0.0225(3) 0.0460(19) Uani 1 1 d D . . . .
O24 O 0.5627(8) 0.9378(7) 0.3864(3) 0.060(2) Uani 1 1 d D . . . .
O32 O 0.3110(8) 0.5221(7) 0.1027(4) 0.064(2) Uani 1 1 d D . . . .
O47 O 0.7028(7) 0.2800(8) 0.3987(4) 0.066(2) Uani 1 1 d D . . . .
O11 O 0.9814(7) 0.5116(9) 0.4087(3) 0.076(3) Uani 1 1 d D U . . .
O21 O 0.7532(7) 0.6463(7) 0.1093(4) 0.056(2) Uani 1 1 d D . . . .
O48 O 0.8746(7) 0.1964(7) 0.3839(4) 0.065(2) Uani 1 1 d D . . . .
C13 C 0.8784(3) 0.8355(5) 0.2481(2) 0.035(2) Uani 1 1 d D U . . .
C14 C 0.8386(4) 0.8813(5) 0.30478(19) 0.031(2) Uani 1 1 d G U . . .
H14 H 0.899733 0.916805 0.336631 0.037 Uiso 1 1 calc R . . . .
C15 C 0.7092(5) 0.8750(5) 0.31486(17) 0.033(2) Uani 1 1 d DG U . . .
C16 C 0.6198(3) 0.8229(5) 0.2683(2) 0.031(2) Uani 1 1 d DG U . . .
C17 C 0.6596(4) 0.7772(5) 0.21157(19) 0.034(2) Uani 1 1 d G U . . .
H17 H 0.598437 0.741677 0.179713 0.041 Uiso 1 1 calc R . . . .
C18 C 0.7889(5) 0.7835(6) 0.20148(18) 0.037(2) Uani 1 1 d DG U . . .
O23 O 0.7609(8) 0.9524(8) 0.4205(3) 0.081(3) Uani 1 1 d D . . . .
O12 O 1.1338(10) 0.6559(7) 0.4005(3) 0.077(3) Uani 1 1 d D U . . .
C40 C 0.7914(4) 0.1232(6) 0.2557(3) 0.053(3) Uani 1 1 d D U . . .
C41 C 0.7357(7) 0.0663(7) 0.1997(3) 0.069(4) Uani 1 1 d G U . . .
H41 H 0.787220 0.036326 0.168377 0.082 Uiso 1 1 calc R . . . .
C42 C 0.6047(7) 0.0534(7) 0.1895(3) 0.085(5) Uani 1 1 d DG . . . .
C37 C 0.5293(5) 0.0973(7) 0.2354(4) 0.079(5) Uani 1 1 d DG . . . .
C38 C 0.5850(5) 0.1542(6) 0.2914(3) 0.059(4) Uani 1 1 d G . . . .
H38 H 0.533539 0.184225 0.322736 0.071 Uiso 1 1 calc R . . . .
C39 C 0.7161(6) 0.1672(6) 0.3016(2) 0.044(3) Uani 1 1 d DG . . . .
O58 O 0.8064(7) 0.4329(11) 0.4926(3) 0.091(4) Uani 1 1 d D . . . .
O57 O 0.9477(7) 0.6632(8) 0.5387(3) 0.073(3) Uani 1 1 d D . . . .
C10 C 1.0533(9) 0.5724(8) 0.3794(4) 0.042(3) Uani 1 1 d D . . . .
C7 C 1.0289(9) 0.4239(7) 0.1187(4) 0.037(3) Uani 1 1 d D U . . .
C22 C 0.6758(10) 0.9270(9) 0.3791(4) 0.055(3) Uani 1 1 d D . . . .
C3 C 1.0452(6) 0.5345(4) 0.31140(14) 0.032(2) Uani 1 1 d D U . . .
C2 C 1.0258(6) 0.4160(4) 0.28704(19) 0.035(2) Uani 1 1 d G U . . .
H2 H 1.016014 0.361532 0.312904 0.042 Uiso 1 1 calc R . . . .
C1 C 1.0208(6) 0.3771(3) 0.2248(2) 0.034(2) Uani 1 1 d DG U . . .
C6 C 1.0351(6) 0.4568(4) 0.18697(14) 0.0273(19) Uani 1 1 d DG U . . .
C5 C 1.0545(5) 0.5753(4) 0.21134(18) 0.0261(19) Uani 1 1 d G U . . .
H5 H 1.064292 0.629755 0.185466 0.031 Uiso 1 1 calc R . . . .
C4 C 1.0595(6) 0.6142(3) 0.27355(19) 0.0253(19) Uani 1 1 d DG U . . .
C19 C 0.8219(9) 0.7350(9) 0.1375(4) 0.044(3) Uani 1 1 d D . . . .
O36 O 0.2638(10) 0.3609(11) 0.3930(7) 0.110(5) Uani 1 1 d D U . . .
C46 C 0.7719(9) 0.2203(9) 0.3652(4) 0.047(3) Uani 1 1 d D . . . .
O44 O 0.4227(13) -0.0573(14) 0.1296(6) 0.155(5) Uani 1 1 d D U . . .
N54 N 0.6930(11) 0.3977(10) 0.1241(6) 0.079(3) Uani 1 1 d . . . . .
H54A H 0.707415 0.331912 0.098836 0.095 Uiso 1 1 calc GR . . . .
H54B H 0.755520 0.457902 0.120949 0.095 Uiso 1 1 calc GR . . . .
H54C H 0.616087 0.414260 0.114005 0.095 Uiso 1 1 calc GR . . . .
O33 O 0.4257(15) 0.3814(13) 0.0899(4) 0.130(6) Uani 1 1 d D U . . .
C27 C 0.3419(7) 0.4424(6) 0.3102(2) 0.052(3) Uani 1 1 d D . . . .
C28 C 0.3383(7) 0.3404(5) 0.2674(4) 0.059(4) Uani 1 1 d DG . . . .
C29 C 0.3460(7) 0.3446(4) 0.2066(3) 0.063(4) Uani 1 1 d G . . . .
H29 H 0.343531 0.274962 0.177326 0.075 Uiso 1 1 calc R . . . .
C30 C 0.3573(7) 0.4508(6) 0.1886(2) 0.063(4) Uani 1 1 d DG . . . .
C25 C 0.3609(6) 0.5528(4) 0.2314(3) 0.035(2) Uani 1 1 d DG . . . .
C26 C 0.3532(7) 0.5486(5) 0.2922(2) 0.049(3) Uani 1 1 d G . . . .
H26 H 0.355626 0.618243 0.321488 0.059 Uiso 1 1 calc R . . . .
C50 C 0.7178(12) 0.5859(11) 0.3423(6) 0.068(4) Uani 1 1 d . . . . .
H50A H 0.797577 0.635130 0.334287 0.082 Uiso 1 1 calc R . . . .
H50B H 0.646020 0.626787 0.336770 0.082 Uiso 1 1 calc R . . . .
N49 N 0.7236(12) 0.5691(9) 0.4043(5) 0.076(3) Uani 1 1 d . . . . .
H49A H 0.765600 0.508998 0.406118 0.091 Uiso 1 1 calc GR . . . .
H49B H 0.643068 0.552582 0.417077 0.091 Uiso 1 1 calc GR . . . .
H49C H 0.765665 0.635095 0.428545 0.091 Uiso 1 1 calc GR . . . .
C52 C 0.6970(11) 0.4834(11) 0.2315(7) 0.067(4) Uani 1 1 d . . . . .
H52A H 0.621732 0.518762 0.224386 0.081 Uiso 1 1 calc R . . . .
H52B H 0.773810 0.538812 0.225692 0.081 Uiso 1 1 calc R . . . .
C31 C 0.3641(13) 0.4506(12) 0.1221(5) 0.079(5) Uani 1 1 d D . . . .
C51 C 0.6997(11) 0.4685(10) 0.2972(6) 0.063(4) Uani 1 1 d . . . . .
H51A H 0.770114 0.426766 0.303885 0.076 Uiso 1 1 calc R . . . .
H51B H 0.618793 0.420326 0.304807 0.076 Uiso 1 1 calc R . . . .
O70 O 0.7484(15) 0.1975(11) 0.0561(7) 0.131(5) Uani 1 1 d . . . . .
C43 C 0.5361(15) -0.0188(13) 0.1315(6) 0.109(6) Uani 1 1 d D . . . .
C34 C 0.3291(12) 0.4429(12) 0.3776(5) 0.078(4) Uani 1 1 d D U . . .
C53 C 0.6927(12) 0.3796(11) 0.1872(7) 0.069(4) Uani 1 1 d . . . . .
H53A H 0.614849 0.324626 0.192061 0.082 Uiso 1 1 calc R . . . .
H53B H 0.767092 0.343159 0.194467 0.082 Uiso 1 1 calc R . . . .
O45 O 0.6105(12) -0.0211(14) 0.0905(6) 0.155(5) Uani 1 1 d D U . . .
O35 O 0.396(2) 0.5234(12) 0.4119(5) 0.209(11) Uani 1 1 d D U . . .
O2 O 0.7738(12) 0.7823(10) 0.4830(5) 0.101(4) Uani 1 1 d . . . . .
O14 O 0.5367(11) 0.6519(14) 0.0279(6) 0.123(5) Uani 1 1 d . . . . .
O6 O 0.3158(16) 0.0113(11) 0.3873(8) 0.139(5) Uani 1 1 d . . . . .
O4 O 0.4500(12) 0.2255(16) 0.4417(7) 0.151(7) Uani 1 1 d . . . . .
O10 O 0.6888(15) 0.2619(13) -0.0644(9) 0.157(7) Uani 1 1 d . . . . .
O5 O 0.5357(14) 0.4571(15) 0.4584(6) 0.055(4) Uani 0.5 1 d . . . A -1
O7 O 0.4253(17) 0.9356(16) 0.4931(7) 0.070(5) Uani 0.5 1 d . . . B -1
O1B O 0.4431(16) 0.7748(14) 0.4527(7) 0.050(4) Uani 0.5 1 d . . . C -1
O1A O 0.498(3) 0.7136(18) 0.4188(11) 0.094(7) Uani 0.5 1 d . . . C 1

loop_
_atom_site_aniso_label
_atom_site_aniso_U_11
_atom_site_aniso_U_22
_atom_site_aniso_U_33
_atom_site_aniso_U_23
_atom_site_aniso_U_13
_atom_site_aniso_U_12
Co56 0.0393(13) 0.0350(13) 0.0075(12) 0.0034(9) -0.0074(9) 0.0017(9)
Co55 0.0368(14) 0.137(2) 0.0144(13) 0.0298(14) -0.0152(10) -0.0228(14)
S4A 0.0465(17) 0.0499(18) 0.0242(16) 0.0093(13) -0.0010(12) 0.0060(13)
S2A 0.0429(16) 0.0352(16) 0.0264(16) -0.0025(12) -0.0138(12) 0.0050(12)
S3A 0.0429(17) 0.0375(17) 0.0333(17) 0.0052(13) -0.0066(13) 0.0027(12)
S8A 0.0627(19) 0.0335(16) 0.0462(19) 0.0224(13) -0.0195(15) -0.0054(13)
S1A 0.0660(19) 0.0332(16) 0.0254(16) 0.0052(13) -0.0153(14) -0.0014(13)
S5A 0.0445(17) 0.0561(18) 0.0275(16) 0.0118(13) -0.0049(13) 0.0018(13)
S6A 0.057(2) 0.060(2) 0.174(5) 0.046(3) -0.055(2) -0.0041(17)
S7A 0.092(3) 0.044(2) 0.196(5) 0.006(2) -0.106(3) 0.0003(19)
O60 0.033(3) 0.060(5) 0.028(4) 0.010(3) -0.012(3) 0.003(3)
O9 0.060(4) 0.038(4) 0.010(3) 0.003(3) -0.013(3) 0.014(3)
O8 0.118(7) 0.034(5) 0.029(4) 0.002(3) -0.001(4) 0.029(4)
O20 0.048(4) 0.072(5) 0.013(3) -0.006(3) -0.002(3) 0.002(4)
O59 0.085(5) 0.034(4) 0.018(3) 0.005(3) 0.000(3) 0.007(4)
O24 0.068(6) 0.077(6) 0.023(4) -0.003(4) 0.004(4) -0.007(4)
O32 0.073(5) 0.079(6) 0.038(5) -0.008(4) -0.027(4) 0.035(5)
O47 0.042(5) 0.081(6) 0.073(6) 0.023(5) -0.024(5) -0.006(5)
O11 0.038(4) 0.166(9) 0.006(4) 0.011(5) -0.007(3) -0.021(5)
O21 0.040(4) 0.062(5) 0.049(5) -0.016(4) -0.010(4) -0.005(4)
O48 0.062(5) 0.068(5) 0.061(5) 0.023(4) -0.022(4) -0.009(4)
C13 0.047(5) 0.027(5) 0.034(5) 0.011(4) -0.004(4) 0.008(4)
C14 0.042(4) 0.025(5) 0.026(4) 0.007(4) -0.007(4) 0.007(4)
C15 0.052(4) 0.034(5) 0.018(5) 0.011(4) -0.003(4) 0.012(4)
C16 0.043(5) 0.033(5) 0.020(4) 0.008(4) 0.000(3) 0.011(4)
C17 0.044(4) 0.037(5) 0.019(4) -0.002(4) -0.004(4) 0.010(4)
C18 0.043(4) 0.034(5) 0.034(5) 0.010(4) -0.004(4) 0.003(4)
O23 0.087(6) 0.105(8) 0.026(4) 0.004(4) -0.031(5) -0.045(6)
O12 0.135(8) 0.062(6) 0.017(4) 0.004(4) -0.007(5) -0.031(6)
C40 0.061(7) 0.049(7) 0.050(7) 0.032(6) -0.018(7) -0.016(6)
C41 0.064(8) 0.053(7) 0.074(8) 0.010(6) -0.048(7) -0.024(6)
C42 0.117(13) 0.056(9) 0.070(10) 0.032(8) -0.061(10) -0.041(8)
C37 0.096(11) 0.030(6) 0.109(13) 0.032(7) -0.082(10) -0.012(6)
C38 0.088(9) 0.033(6) 0.059(8) 0.022(6) -0.048(7) -0.001(6)
C39 0.036(6) 0.069(7) 0.026(6) 0.032(5) -0.022(5) -0.020(5)
O58 0.036(4) 0.198(11) 0.020(4) 0.027(5) -0.010(3) -0.041(6)
O57 0.047(4) 0.138(8) 0.032(4) 0.034(5) -0.006(4) -0.010(5)
C10 0.039(6) 0.046(7) 0.045(7) 0.026(6) -0.005(6) -0.002(5)
C7 0.049(6) 0.044(7) 0.018(4) 0.012(5) -0.016(4) 0.002(5)
C22 0.087(10) 0.039(6) 0.041(7) 0.032(6) -0.009(8) -0.012(6)
C3 0.036(5) 0.046(4) 0.011(4) 0.007(3) -0.009(4) -0.004(4)
C2 0.049(6) 0.040(4) 0.015(4) 0.012(4) -0.004(4) -0.004(4)
C1 0.038(5) 0.036(5) 0.023(4) 0.006(3) -0.007(4) -0.004(4)
C6 0.028(4) 0.040(4) 0.014(4) 0.006(3) -0.009(4) 0.004(4)
C5 0.030(5) 0.035(4) 0.013(4) 0.011(3) -0.003(4) -0.004(4)
C4 0.024(4) 0.036(5) 0.013(4) 0.001(3) 0.000(4) 0.001(4)
C19 0.033(6) 0.062(8) 0.040(7) 0.015(6) -0.003(6) 0.012(6)
O36 0.084(7) 0.132(10) 0.165(12) 0.118(10) 0.055(7) 0.059(7)
C46 0.043(6) 0.046(6) 0.059(8) 0.038(6) -0.015(7) -0.002(6)
O44 0.123(8) 0.177(10) 0.114(8) -0.025(7) -0.079(7) -0.052(7)
N54 0.079(7) 0.064(7) 0.089(9) 0.013(6) 0.003(7) -0.003(6)
O33 0.208(13) 0.190(13) 0.016(5) -0.015(6) -0.040(7) 0.145(12)
C27 0.028(5) 0.058(8) 0.078(9) 0.026(7) 0.021(6) 0.017(5)
C28 0.032(6) 0.053(8) 0.091(11) 0.012(7) -0.027(6) 0.007(5)
C29 0.074(8) 0.037(7) 0.072(10) -0.011(6) -0.048(7) 0.023(6)
C30 0.033(6) 0.072(9) 0.079(10) -0.001(8) -0.023(6) 0.019(6)
C25 0.025(5) 0.051(7) 0.029(6) 0.005(5) -0.008(4) 0.010(4)
C26 0.041(6) 0.061(8) 0.046(8) 0.012(6) 0.016(5) 0.012(5)
C50 0.052(7) 0.052(8) 0.090(11) -0.005(7) 0.007(7) 0.003(6)
N49 0.118(9) 0.050(6) 0.069(8) 0.036(6) 0.030(7) 0.012(6)
C52 0.036(6) 0.046(8) 0.118(13) 0.018(8) -0.012(7) 0.000(5)
C31 0.082(9) 0.100(11) 0.053(10) -0.012(9) -0.042(8) 0.042(9)
C51 0.045(7) 0.050(7) 0.095(11) 0.019(7) 0.003(7) 0.005(5)
O70 0.166(12) 0.083(8) 0.143(11) 0.027(8) 0.065(10) 0.006(8)
C43 0.146(17) 0.108(14) 0.073(11) 0.042(10) -0.008(12) -0.001(13)
C34 0.098(10) 0.097(12) 0.057(9) 0.052(10) 0.043(8) 0.024(9)
C53 0.061(7) 0.045(8) 0.106(12) 0.038(8) 0.000(7) 0.000(6)
O45 0.123(8) 0.177(10) 0.114(8) -0.025(7) -0.079(7) -0.052(7)
O35 0.51(3) 0.081(9) 0.045(7) 0.031(7) 0.065(13) 0.047(14)
O2 0.119(9) 0.110(8) 0.078(7) 0.028(6) -0.035(6) 0.022(7)
O14 0.088(7) 0.186(13) 0.124(10) 0.097(10) -0.012(7) 0.030(8)
O6 0.171(13) 0.078(8) 0.158(13) -0.001(8) 0.006(11) 0.025(8)
O4 0.088(8) 0.228(18) 0.160(14) 0.139(14) -0.037(8) -0.023(9)
O10 0.141(12) 0.117(11) 0.191(16) 0.038(11) -0.068(12) -0.044(9)
O5 0.065(10) 0.080(11) 0.026(8) 0.021(8) -0.004(7) 0.016(8)
O7 0.082(12) 0.084(12) 0.029(9) -0.009(8) 0.000(8) -0.002(10)
O1B 0.076(10) 0.044(9) 0.022(8) 0.008(7) -0.019(8) -0.010(8)
O1A 0.14(2) 0.052(12) 0.080(15) 0.011(11) 0.008(15) 0.002(12)

loop_
_atom_type_symbol
_atom_type_description
_atom_type_scat_dispersion_real
_atom_type_scat_dispersion_imag
_atom_type_scat_source
C C 0.0050 0.0020 'International Tables Vol C Tables 4.2.6.8 and 6.1.1.4'
H H 0.0000 0.0000 'International Tables Vol C Tables 4.2.6.8 and 6.1.1.4'
Co Co 0.3430 1.2690 'International Tables Vol C Tables 4.2.6.8 and 6.1.1.4'
N N 0.0090 0.0050 'International Tables Vol C Tables 4.2.6.8 and 6.1.1.4'
O O 0.0160 0.0090 'International Tables Vol C Tables 4.2.6.8 and 6.1.1.4'
S S 0.1570 0.1680 'International Tables Vol C Tables 4.2.6.8 and 6.1.1.4'

loop_
_geom_angle_atom_site_label_1
_geom_angle_atom_site_label_2
_geom_angle_atom_site_label_3
_geom_angle
_geom_angle_site_symmetry_1
_geom_angle_site_symmetry_3
_geom_angle_publ_flag
O60 Co56 O60 180.0 . 2_765 ?
O9 Co56 O60 86.3(2) . 2_765 ?
O9 Co56 O60 86.3(2) 2_765 . ?
O9 Co56 O60 93.7(2) 2_765 2_765 ?
O9 Co56 O60 93.7(2) . . ?
O9 Co56 O9 180.0 2_765 . ?
O9 Co56 O59 88.0(2) . . ?
O9 Co56 O59 88.0(2) 2_765 2_765 ?
O9 Co56 O59 92.0(2) 2_765 . ?
O9 Co56 O59 92.0(2) . 2_765 ?
O59 Co56 O60 91.2(3) 2_765 2_765 ?
O59 Co56 O60 91.2(3) . . ?
O59 Co56 O60 88.8(3) . 2_765 ?
O59 Co56 O60 88.8(3) 2_765 . ?
O59 Co56 O59 180.0 . 2_765 ?
O11 Co55 O11 180.0 2_766 . ?
O11 Co55 O57 97.7(4) 2_766 2_766 ?
O11 Co55 O57 82.3(4) 2_766 . ?
O11 Co55 O57 82.3(4) . 2_766 ?
O11 Co55 O57 97.7(4) . . ?
O58 Co55 O11 93.9(3) . 2_766 ?
O58 Co55 O11 86.1(3) . . ?
O58 Co55 O11 93.9(3) 2_766 . ?
O58 Co55 O11 86.1(3) 2_766 2_766 ?
O58 Co55 O58 180.0 . 2_766 ?
O58 Co55 O57 93.2(4) . 2_766 ?
O58 Co55 O57 86.8(4) 2_766 2_766 ?
O58 Co55 O57 93.2(4) 2_766 . ?
O58 Co55 O57 86.8(4) . . ?
O57 Co55 O57 180.0 2_766 . ?
C16 S4A S5A 103.8(2) . . ?
C4 S2A S3A 103.14(19) . . ?
C13 S3A S2A 100.5(2) . . ?
C40 S8A S1A 100.8(3) . . ?
C1 S1A S8A 102.8(2) . . ?
C25 S5A S4A 103.7(2) . . ?
C28 S6A S7A 103.1(4) . . ?
C37 S7A S6A 104.9(3) . . ?
C7 O9 Co56 129.1(5) . . ?
C10 O11 Co55 128.8(6) . . ?
C14 C13 S3A 116.9(3) . . ?
C14 C13 C18 120.0 . . ?
C18 C13 S3A 123.1(3) . . ?
C13 C14 H14 120.0 . . ?
C15 C14 C13 120.0 . . ?
C15 C14 H14 120.0 . . ?
C14 C15 C16 120.0 . . ?
C14 C15 C22 115.7(5) . . ?
C16 C15 C22 124.3(5) . . ?
C15 C16 S4A 120.3(3) . . ?
C15 C16 C17 120.0 . . ?
C17 C16 S4A 119.7(3) . . ?
C16 C17 H17 120.0 . . ?
C18 C17 C16 120.0 . . ?
C18 C17 H17 120.0 . . ?
C13 C18 C19 124.3(5) . . ?
C17 C18 C13 120.0 . . ?
C17 C18 C19 115.6(5) . . ?
C41 C40 S8A 115.8(4) . . ?
C41 C40 C39 120.0 . . ?
C39 C40 S8A 124.0(4) . . ?
C40 C41 H41 120.0 . . ?
C40 C41 C42 120.0 . . ?
C42 C41 H41 120.0 . . ?
C41 C42 C43 122.5(8) . . ?
C37 C42 C41 120.0 . . ?
C37 C42 C43 117.2(8) . . ?
C42 C37 S7A 121.2(5) . . ?
C38 C37 S7A 118.7(5) . . ?
C38 C37 C42 120.0 . . ?
C37 C38 H38 120.0 . . ?
C37 C38 C39 120.0 . . ?
C39 C38 H38 120.0 . . ?
C40 C39 C46 121.5(6) . . ?
C38 C39 C40 120.0 . . ?
C38 C39 C46 118.3(6) . . ?
O11 C10 C3 117.2(7) . . ?
O12 C10 O11 126.0(8) . . ?
O12 C10 C3 116.6(7) . . ?
O9 C7 C6 115.6(7) . . ?
O8 C7 O9 125.7(7) . . ?
O8 C7 C6 118.7(7) . . ?
O24 C22 C15 116.1(8) . . ?
O24 C22 O23 124.5(9) . . ?
O23 C22 C15 119.4(9) . . ?
C2 C3 C10 117.9(5) . . ?
C2 C3 C4 120.0 . . ?
C4 C3 C10 122.0(5) . . ?
C3 C2 H2 120.0 . . ?
C3 C2 C1 120.0 . . ?
C1 C2 H2 120.0 . . ?
C2 C1 S1A 121.7(3) . . ?
C2 C1 C6 120.0 . . ?
C6 C1 S1A 118.0(3) . . ?
C1 C6 C7 124.4(4) . . ?
C5 C6 C7 115.6(4) . . ?
C5 C6 C1 120.0 . . ?
C6 C5 H5 120.0 . . ?
C4 C5 C6 120.0 . . ?
C4 C5 H5 120.0 . . ?
C3 C4 S2A 118.2(3) . . ?
C5 C4 S2A 121.6(3) . . ?
C5 C4 C3 120.0 . . ?
O20 C19 C18 117.9(7) . . ?
O21 C19 O20 123.8(9) . . ?
O21 C19 C18 118.2(7) . . ?
O47 C46 O48 123.0(9) . . ?
O47 C46 C39 115.3(8) . . ?
O48 C46 C39 121.4(9) . . ?
H54A N54 H54B 109.5 . . ?
H54A N54 H54C 109.5 . . ?
H54B N54 H54C 109.5 . . ?
C53 N54 H54A 109.5 . . ?
C53 N54 H54B 109.5 . . ?
C53 N54 H54C 109.5 . . ?
C28 C27 C26 120.0 . . ?
C28 C27 C34 122.4(7) . . ?
C26 C27 C34 117.6(7) . . ?
C27 C28 S6A 117.1(5) . . ?
C29 C28 S6A 122.5(5) . . ?
C29 C28 C27 120.0 . . ?
C28 C29 H29 120.0 . . ?
C28 C29 C30 120.0 . . ?
C30 C29 H29 120.0 . . ?
C29 C30 C25 120.0 . . ?
C29 C30 C31 117.9(7) . . ?
C25 C30 C31 122.1(7) . . ?
C30 C25 S5A 120.5(4) . . ?
C30 C25 C26 120.0 . . ?
C26 C25 S5A 119.4(4) . . ?
C27 C26 H26 120.0 . . ?
C25 C26 C27 120.0 . . ?
C25 C26 H26 120.0 . . ?
H50A C50 H50B 108.0 . . ?
N49 C50 H50A 109.4 . . ?
N49 C50 H50B 109.4 . . ?
N49 C50 C51 111.0(11) . . ?
C51 C50 H50A 109.4 . . ?
C51 C50 H50B 109.4 . . ?
C50 N49 H49A 109.5 . . ?
C50 N49 H49B 109.5 . . ?
C50 N49 H49C 109.5 . . ?
H49A N49 H49B 109.5 . . ?
H49A N49 H49C 109.5 . . ?
H49B N49 H49C 109.5 . . ?
H52A C52 H52B 107.5 . . ?
C51 C52 H52A 108.4 . . ?
C51 C52 H52B 108.4 . . ?
C53 C52 H52A 108.4 . . ?
C53 C52 H52B 108.4 . . ?
C53 C52 C51 115.5(11) . . ?
O32 C31 O33 123.8(10) . . ?
O32 C31 C30 117.1(10) . . ?
O33 C31 C30 119.0(9) . . ?
C50 C51 H51A 109.1 . . ?
C50 C51 H51B 109.1 . . ?
C52 C51 C50 112.3(11) . . ?
C52 C51 H51A 109.1 . . ?
C52 C51 H51B 109.1 . . ?
H51A C51 H51B 107.9 . . ?
O44 C43 C42 121.4(12) . . ?
O44 C43 O45 129.3(13) . . ?
O45 C43 C42 109.1(12) . . ?
O36 C34 C27 119.1(13) . . ?
O36 C34 O35 124.8(13) . . ?
O35 C34 C27 115.8(10) . . ?
N54 C53 H53A 108.7 . . ?
N54 C53 H53B 108.7 . . ?
C52 C53 N54 114.1(11) . . ?
C52 C53 H53A 108.7 . . ?
C52 C53 H53B 108.7 . . ?
H53A C53 H53B 107.6 . . ?

loop_
_geom_bond_atom_site_label_1
_geom_bond_atom_site_label_2
_geom_bond_distance
_geom_bond_site_symmetry_2
_geom_bond_publ_flag
Co56 O60 2.109(6) . ?
Co56 O60 2.109(6) 2_765 ?
Co56 O9 2.081(6) 2_765 ?
Co56 O9 2.081(6) . ?
Co56 O59 2.109(6) . ?
Co56 O59 2.109(6) 2_765 ?
Co55 O11 2.107(6) 2_766 ?
Co55 O11 2.107(6) . ?
Co55 O58 2.077(6) 2_766 ?
Co55 O58 2.077(6) . ?
Co55 O57 2.131(9) 2_766 ?
Co55 O57 2.131(9) . ?
S4A S5A 2.046(3) . ?
S4A C16 1.813(4) . ?
S2A S3A 2.051(3) . ?
S2A C4 1.802(4) . ?
S3A C13 1.807(4) . ?
S8A S1A 2.059(3) . ?
S8A C40 1.819(5) . ?
S1A C1 1.817(4) . ?
S5A C25 1.819(5) . ?
S6A S7A 2.066(7) . ?
S6A C28 1.809(5) . ?
S7A C37 1.815(6) . ?
O9 C7 1.248(9) . ?
O8 C7 1.242(9) . ?
O20 C19 1.253(9) . ?
O24 C22 1.241(11) . ?
O32 C31 1.239(11) . ?
O47 C46 1.260(10) . ?
O11 C10 1.253(10) . ?
O21 C19 1.237(10) . ?
O48 C46 1.264(10) . ?
C13 C14 1.3900 . ?
C13 C18 1.3900 . ?
C14 H14 0.9500 . ?
C14 C15 1.3900 . ?
C15 C16 1.3900 . ?
C15 C22 1.534(10) . ?
C16 C17 1.3900 . ?
C17 H17 0.9500 . ?
C17 C18 1.3900 . ?
C18 C19 1.516(9) . ?
O23 C22 1.253(10) . ?
O12 C10 1.215(10) . ?
C40 C41 1.3900 . ?
C40 C39 1.3900 . ?
C41 H41 0.9500 . ?
C41 C42 1.3900 . ?
C42 C37 1.3900 . ?
C42 C43 1.524(12) . ?
C37 C38 1.3900 . ?
C38 H38 0.9500 . ?
C38 C39 1.3900 . ?
C39 C46 1.525(10) . ?
C10 C3 1.512(9) . ?
C7 C6 1.516(8) . ?
C3 C2 1.3900 . ?
C3 C4 1.3900 . ?
C2 H2 0.9500 . ?
C2 C1 1.3900 . ?
C1 C6 1.3900 . ?
C6 C5 1.3900 . ?
C5 H5 0.9500 . ?
C5 C4 1.3900 . ?
O36 C34 1.215(12) . ?
O44 C43 1.217(12) . ?
N54 H54A 0.9100 . ?
N54 H54B 0.9100 . ?
N54 H54C 0.9100 . ?
N54 C53 1.484(18) . ?
O33 C31 1.260(11) . ?
C27 C28 1.3900 . ?
C27 C26 1.3900 . ?
C27 C34 1.531(11) . ?
C28 C29 1.3900 . ?
C29 H29 0.9500 . ?
C29 C30 1.3900 . ?
C30 C25 1.3900 . ?
C30 C31 1.506(11) . ?
C25 C26 1.3900 . ?
C26 H26 0.9500 . ?
C50 H50A 0.9900 . ?
C50 H50B 0.9900 . ?
C50 N49 1.458(18) . ?
C50 C51 1.542(18) . ?
N49 H49A 0.9100 . ?
N49 H49B 0.9100 . ?
N49 H49C 0.9100 . ?
C52 H52A 0.9900 . ?
C52 H52B 0.9900 . ?
C52 C51 1.53(2) . ?
C52 C53 1.42(2) . ?
C51 H51A 0.9900 . ?
C51 H51B 0.9900 . ?
C43 O45 1.225(12) . ?
C34 O35 1.224(13) . ?
C53 H53A 0.9900 . ?
C53 H53B 0.9900 . ?
O1B O1A 1.18(3) . ?

loop_
_geom_torsion_atom_site_label_1
_geom_torsion_atom_site_label_2
_geom_torsion_atom_site_label_3
_geom_torsion_atom_site_label_4
_geom_torsion
_geom_torsion_site_symmetry_1
_geom_torsion_site_symmetry_2
_geom_torsion_site_symmetry_3
_geom_torsion_site_symmetry_4
_geom_torsion_publ_flag
Co56 O9 C7 O8 -8.2(15) . . . . ?
Co56 O9 C7 C6 173.7(5) . . . . ?
Co55 O11 C10 O12 -17.1(19) . . . . ?
Co55 O11 C10 C3 158.9(7) . . . . ?
S4A S5A C25 C30 -154.9(4) . . . . ?
S4A S5A C25 C26 28.4(4) . . . . ?
S4A C16 C17 C18 -178.2(4) . . . . ?
S2A S3A C13 C14 54.8(3) . . . . ?
S2A S3A C13 C18 -124.2(3) . . . . ?
S3A S2A C4 C3 -161.6(3) . . . . ?
S3A S2A C4 C5 22.9(4) . . . . ?
S3A C13 C14 C15 -179.0(4) . . . . ?
S3A C13 C18 C17 179.0(4) . . . . ?
S3A C13 C18 C19 -3.4(7) . . . . ?
S8A S1A C1 C2 14.4(4) . . . . ?
S8A S1A C1 C6 -171.8(3) . . . . ?
S8A C40 C41 C42 -176.0(5) . . . . ?
S8A C40 C39 C38 175.7(6) . . . . ?
S8A C40 C39 C46 -9.9(7) . . . . ?
S1A S8A C40 C41 53.8(4) . . . . ?
S1A S8A C40 C39 -122.0(4) . . . . ?
S1A C1 C6 C7 7.3(6) . . . . ?
S1A C1 C6 C5 -173.9(4) . . . . ?
S5A S4A C16 C15 -164.8(3) . . . . ?
S5A S4A C16 C17 13.4(4) . . . . ?
S5A C25 C26 C27 176.7(5) . . . . ?
S6A S7A C37 C42 -163.2(4) . . . . ?
S6A S7A C37 C38 14.9(5) . . . . ?
S6A C28 C29 C30 172.5(5) . . . . ?
S7A S6A C28 C27 -164.6(3) . . . . ?
S7A S6A C28 C29 22.7(4) . . . . ?
S7A C37 C38 C39 -178.1(5) . . . . ?
O9 C7 C6 C1 157.7(6) . . . . ?
O9 C7 C6 C5 -21.2(10) . . . . ?
O8 C7 C6 C1 -20.5(11) . . . . ?
O8 C7 C6 C5 160.6(8) . . . . ?
O11 C10 C3 C2 -37.2(11) . . . . ?
O11 C10 C3 C4 144.4(8) . . . . ?
C13 C14 C15 C16 0.0 . . . . ?
C13 C14 C15 C22 179.4(7) . . . . ?
C13 C18 C19 O20 -34.7(12) . . . . ?
C13 C18 C19 O21 144.2(8) . . . . ?
C14 C13 C18 C17 0.0 . . . . ?
C14 C13 C18 C19 177.6(7) . . . . ?
C14 C15 C16 S4A 178.2(4) . . . . ?
C14 C15 C16 C17 0.0 . . . . ?
C14 C15 C22 O24 169.5(7) . . . . ?
C14 C15 C22 O23 -12.5(11) . . . . ?
C15 C16 C17 C18 0.0 . . . . ?
C16 C15 C22 O24 -11.1(11) . . . . ?
C16 C15 C22 O23 166.9(7) . . . . ?
C16 C17 C18 C13 0.0 . . . . ?
C16 C17 C18 C19 -177.8(7) . . . . ?
C17 C18 C19 O20 143.0(8) . . . . ?
C17 C18 C19 O21 -38.1(11) . . . . ?
C18 C13 C14 C15 0.0 . . . . ?
O12 C10 C3 C2 139.2(9) . . . . ?
O12 C10 C3 C4 -39.2(12) . . . . ?
C40 C41 C42 C37 0.0 . . . . ?
C40 C41 C42 C43 -173.5(9) . . . . ?
C40 C39 C46 O47 164.6(7) . . . . ?
C40 C39 C46 O48 -21.7(11) . . . . ?
C41 C40 C39 C38 0.0 . . . . ?
C41 C40 C39 C46 174.4(7) . . . . ?
C41 C42 C37 S7A 178.0(5) . . . . ?
C41 C42 C37 C38 0.0 . . . . ?
C41 C42 C43 O44 158.4(13) . . . . ?
C41 C42 C43 O45 -26.6(16) . . . . ?
C42 C37 C38 C39 0.0 . . . . ?
C37 C42 C43 O44 -15.3(17) . . . . ?
C37 C42 C43 O45 159.8(12) . . . . ?
C37 C38 C39 C40 0.0 . . . . ?
C37 C38 C39 C46 -174.6(7) . . . . ?
C38 C39 C46 O47 -21.0(10) . . . . ?
C38 C39 C46 O48 152.8(8) . . . . ?
C39 C40 C41 C42 0.0 . . . . ?
C10 C3 C2 C1 -178.5(6) . . . . ?
C10 C3 C4 S2A 2.8(6) . . . . ?
C10 C3 C4 C5 178.4(7) . . . . ?
C7 C6 C5 C4 178.9(6) . . . . ?
C22 C15 C16 S4A -1.2(7) . . . . ?
C22 C15 C16 C17 -179.4(7) . . . . ?
C3 C2 C1 S1A 173.7(5) . . . . ?
C3 C2 C1 C6 0.0 . . . . ?
C2 C3 C4 S2A -175.6(4) . . . . ?
C2 C3 C4 C5 0.0 . . . . ?
C2 C1 C6 C7 -178.8(6) . . . . ?
C2 C1 C6 C5 0.0 . . . . ?
C1 C6 C5 C4 0.0 . . . . ?
C6 C5 C4 S2A 175.4(4) . . . . ?
C6 C5 C4 C3 0.0 . . . . ?
C4 C3 C2 C1 0.0 . . . . ?
C27 C28 C29 C30 0.0 . . . . ?
C28 C27 C26 C25 0.0 . . . . ?
C28 C27 C34 O36 -31.8(14) . . . . ?
C28 C27 C34 O35 142.2(14) . . . . ?
C28 C29 C30 C25 0.0 . . . . ?
C28 C29 C30 C31 -179.4(8) . . . . ?
C29 C30 C25 S5A -176.7(5) . . . . ?
C29 C30 C25 C26 0.0 . . . . ?
C29 C30 C31 O32 143.9(10) . . . . ?
C29 C30 C31 O33 -38.2(17) . . . . ?
C30 C25 C26 C27 0.0 . . . . ?
C25 C30 C31 O32 -35.5(15) . . . . ?
C25 C30 C31 O33 142.3(13) . . . . ?
C26 C27 C28 S6A -172.9(5) . . . . ?
C26 C27 C28 C29 0.0 . . . . ?
C26 C27 C34 O36 146.1(10) . . . . ?
C26 C27 C34 O35 -39.9(15) . . . . ?
N49 C50 C51 C52 -178.4(10) . . . . ?
C31 C30 C25 S5A 2.7(8) . . . . ?
C31 C30 C25 C26 179.4(8) . . . . ?
C51 C52 C53 N54 -178.8(10) . . . . ?
C43 C42 C37 S7A -8.2(8) . . . . ?
C43 C42 C37 C38 173.8(8) . . . . ?
C34 C27 C28 S6A 4.9(8) . . . . ?
C34 C27 C28 C29 177.8(8) . . . . ?
C34 C27 C26 C25 -177.9(8) . . . . ?
C53 C52 C51 C50 174.3(10) . . . . ?
